data_2203628
loop_
_publ_author_name
'Haghiri, Alireza'
'Lerner, Hans-Wolfram'
'Wagner, Matthias'
'Bolte, Michael'

_publ_section_title
;
 3-Phenylpyrazolium nitrate
;
_journal_issue 5
_journal_name_full 'Acta Crystallographica Section E'
_journal_page_first o876
_journal_page_last o877
_journal_paper_doi 10.1107/S160053680400964X
_journal_volume 60
_journal_year 2004
_chemical_formula_iupac 'C9 H9 N2 +, N O3 -'
_chemical_formula_moiety 'C9 H9 N2 +, N O3 -'
_chemical_formula_sum 'C9 H9 N3 O3'
_chemical_formula_weight 207.19
_chemical_name_systematic
;
3-Phenylpyrazolium nitrate
;
_space_group_IT_number 15
_symmetry_cell_setting monoclinic
_symmetry_space_group_name_Hall '-C 2yc'
_symmetry_space_group_name_H-M 'C 1 2/c 1'
_atom_sites_solution_hydrogens geom
_atom_sites_solution_primary direct
_atom_sites_solution_secondary difmap
_audit_creation_method SHELXL-97
_cell_angle_alpha 90.00
_cell_angle_beta 95.211(8)
_cell_angle_gamma 90.00
_cell_formula_units_Z 8
_cell_length_a 16.8447(16)
_cell_length_b 13.392(2)
_cell_length_c 8.3779(8)
_cell_measurement_reflns_used 5297
_cell_measurement_temperature 100(2)
_cell_measurement_theta_max 27.2
_cell_measurement_theta_min 3.7
_cell_volume 1882.1(4)
_computing_cell_refinement X-AREA
_computing_data_collection 'X-AREA (Stoe & Cie, 2001)'
_computing_data_reduction X-AREA
_computing_molecular_graphics 'XP in SHELXTL-Plus (Sheldrick, 1991)'
_computing_publication_material 'SHELXL97 and PLATON (Spek, 1990)'
_computing_structure_refinement 'SHELXL97 (Sheldrick, 1997) '
_computing_structure_solution 'SHELXS97 (Sheldrick, 1990) '
_diffrn_ambient_temperature 100(2)
_diffrn_measured_fraction_theta_full 0.988
_diffrn_measured_fraction_theta_max 0.988
_diffrn_measurement_device_type 'Stoe IPDS-II two-circle'
_diffrn_measurement_method \w
_diffrn_radiation_monochromator graphite
_diffrn_radiation_source 'fine-focus sealed tube'
_diffrn_radiation_type MoK\a
_diffrn_radiation_wavelength 0.71073
_diffrn_reflns_av_R_equivalents 0.0584
_diffrn_reflns_av_sigmaI/netI 0.0521
_diffrn_reflns_limit_h_max 21
_diffrn_reflns_limit_h_min -21
_diffrn_reflns_limit_k_max 17
_diffrn_reflns_limit_k_min -14
_diffrn_reflns_limit_l_max 10
_diffrn_reflns_limit_l_min -10
_diffrn_reflns_number 8471
_diffrn_reflns_theta_full 27.34
_diffrn_reflns_theta_max 27.34
_diffrn_reflns_theta_min 3.89
_diffrn_standards_decay_% 0
_diffrn_standards_interval_time 0
_diffrn_standards_number 0
_exptl_absorpt_coefficient_mu 0.113
_exptl_absorpt_correction_type none
_exptl_crystal_colour colourless
_exptl_crystal_density_diffrn 1.462
_exptl_crystal_density_method 'not measured'
_exptl_crystal_description plate
_exptl_crystal_F_000 864
_exptl_crystal_size_max 0.22
_exptl_crystal_size_mid 0.16
_exptl_crystal_size_min 0.12
_refine_diff_density_max 0.181
_refine_diff_density_min -0.271
_refine_ls_extinction_method none
_refine_ls_goodness_of_fit_ref 0.900
_refine_ls_hydrogen_treatment mixed
_refine_ls_matrix_type full
_refine_ls_number_parameters 144
_refine_ls_number_reflns 2106
_refine_ls_number_restraints 0
_refine_ls_restrained_S_all 0.900
_refine_ls_R_factor_all 0.0592
_refine_ls_R_factor_gt 0.0367
_refine_ls_shift/su_max 0.000
_refine_ls_shift/su_mean 0.000
_refine_ls_structure_factor_coef Fsqd
_refine_ls_weighting_details 'calc w = 1/[\s^2^(Fo^2^)+(0.0427P)^2^] where P = (Fo^2^+2Fc^2^)/3'
_refine_ls_weighting_scheme calc
_refine_ls_wR_factor_gt 0.0768
_refine_ls_wR_factor_ref 0.0815
_reflns_number_gt 1502
_reflns_number_total 2106
_reflns_threshold_expression I>2\s(I)
_cod_data_source_file lh6205.cif
_cod_data_source_block I
_cod_depositor_comments
;
The following automatic conversions were performed:
'_symmetry_cell_setting' value 'Monoclinic' changed to 'monoclinic'
according to '/home/saulius/struct/CIF-dictionaries/cif_core.dic'
dictionary named 'cif_core.dic' version 2.4.1 from 2010-06-29.

Automatic conversion script
Id: cif_fix_enum 1527 2010-12-29 10:47:43Z saulius 

The following automatic conversions were performed:

'_symmetry_cell_setting' value 'Monoclinic' changed to 'monoclinic'
according to /home/saulius/struct/CIF-dictionaries/cif_core.dic
dictionary named 'cif_core.dic' version 2.4.1 from 2010-06-29.

Automatic conversion script
Id: cif_fix_values 1715 2011-07-08 13:25:40Z adriana 
;
_cod_original_cell_volume 1882.2(4)
_cod_original_sg_symbol_H-M 'C 2/c'
_cod_database_code 2203628
_cod_database_fobs_code 2203628

loop_
_symmetry_equiv_pos_as_xyz
'x, y, z'
'-x, y, -z+1/2'
'x+1/2, y+1/2, z'
'-x+1/2, y+1/2, -z+1/2'
'-x, -y, -z'
'x, -y, z-1/2'
'-x+1/2, -y+1/2, -z'
'x+1/2, -y+1/2, z-1/2'

loop_
_atom_site_label
_atom_site_fract_x
_atom_site_fract_y
_atom_site_fract_z
_atom_site_U_iso_or_equiv
_atom_site_adp_type
_atom_site_calc_flag
_atom_site_refinement_flags
_atom_site_occupancy
_atom_site_type_symbol
N1 0.05985(7) 0.33038(9) 0.09262(15) 0.0215(3) Uani d . 1 N
O1 0.03373(6) 0.41499(8) 0.04439(15) 0.0307(3) Uani d . 1 O
O2 0.12049(6) 0.32889(8) 0.19301(13) 0.0279(3) Uani d . 1 O
O3 0.02765(6) 0.25275(8) 0.04050(15) 0.0296(3) Uani d . 1 O
C1 0.20509(8) 0.58032(11) 0.33199(17) 0.0195(3) Uani d . 1 C
C2 0.19243(8) 0.68312(11) 0.31445(18) 0.0218(3) Uani d . 1 C
H2 0.2252 0.7351 0.3612 0.026 Uiso calc R 1 H
C3 0.12284(8) 0.69398(11) 0.21563(18) 0.0225(3) Uani d . 1 C
H3 0.0987 0.7556 0.1824 0.027 Uiso calc R 1 H
N4 0.09514(7) 0.60337(10) 0.17463(16) 0.0226(3) Uani d . 1 N
H4 0.0523(12) 0.5891(16) 0.106(2) 0.040(5) Uiso d . 1 H
N5 0.14466(6) 0.53404(9) 0.24530(14) 0.0201(3) Uani d . 1 N
H5 0.1356(10) 0.4681(15) 0.225(2) 0.028(4) Uiso d . 1 H
C11 0.26969(8) 0.52521(11) 0.42300(16) 0.0194(3) Uani d . 1 C
C12 0.33958(8) 0.57661(11) 0.47614(18) 0.0233(3) Uani d . 1 C
H12 0.3446 0.6456 0.4529 0.028 Uiso calc R 1 H
C13 0.40151(8) 0.52643(13) 0.56284(19) 0.0267(3) Uani d . 1 C
H13 0.4487 0.5615 0.5993 0.032 Uiso calc R 1 H
C14 0.39499(8) 0.42575(12) 0.59653(19) 0.0269(3) Uani d . 1 C
H14 0.4376 0.3919 0.6558 0.032 Uiso calc R 1 H
C15 0.32599(9) 0.37452(12) 0.54338(19) 0.0249(3) Uani d . 1 C
H15 0.3215 0.3054 0.5663 0.030 Uiso calc R 1 H
C16 0.26333(8) 0.42382(11) 0.45666(17) 0.0222(3) Uani d . 1 C
H16 0.2163 0.3883 0.4205 0.027 Uiso calc R 1 H

loop_
_atom_site_aniso_label
_atom_site_aniso_U_11
_atom_site_aniso_U_22
_atom_site_aniso_U_33
_atom_site_aniso_U_12
_atom_site_aniso_U_13
_atom_site_aniso_U_23
N1 0.0208(5) 0.0164(6) 0.0268(6) 0.0004(5) -0.0010(4) 0.0019(5)
O1 0.0318(5) 0.0167(6) 0.0403(7) 0.0021(4) -0.0136(5) 0.0023(5)
O2 0.0267(5) 0.0221(5) 0.0325(6) 0.0009(4) -0.0103(4) 0.0030(5)
O3 0.0270(5) 0.0168(5) 0.0435(7) -0.0025(4) -0.0055(5) -0.0009(5)
C1 0.0197(6) 0.0201(7) 0.0190(7) -0.0014(5) 0.0029(5) -0.0007(6)
C2 0.0237(6) 0.0180(8) 0.0235(7) -0.0002(5) 0.0007(5) -0.0019(5)
C3 0.0239(6) 0.0183(7) 0.0250(8) 0.0023(5) 0.0008(5) 0.0000(6)
N4 0.0200(5) 0.0210(7) 0.0261(7) 0.0023(5) -0.0025(5) 0.0019(5)
N5 0.0194(5) 0.0175(6) 0.0230(6) 0.0009(5) -0.0007(4) -0.0002(5)
C11 0.0190(6) 0.0220(7) 0.0174(7) 0.0017(5) 0.0031(5) -0.0016(6)
C12 0.0221(6) 0.0219(8) 0.0257(8) -0.0002(5) 0.0009(6) -0.0021(6)
C13 0.0211(6) 0.0306(8) 0.0279(8) 0.0017(6) -0.0015(5) -0.0048(7)
C14 0.0255(7) 0.0309(9) 0.0237(8) 0.0082(6) -0.0005(6) 0.0007(6)
C15 0.0311(7) 0.0198(7) 0.0240(7) 0.0050(6) 0.0037(6) 0.0022(6)
C16 0.0227(6) 0.0227(8) 0.0211(8) -0.0007(5) 0.0018(5) -0.0010(6)

loop_
_atom_type_symbol
_atom_type_description
_atom_type_scat_dispersion_real
_atom_type_scat_dispersion_imag
_atom_type_scat_source
C C 0.0033 0.0016 'International Tables Vol C Tables 4.2.6.8 and 6.1.1.4'
H H 0.0000 0.0000 'International Tables Vol C Tables 4.2.6.8 and 6.1.1.4'
N N 0.0061 0.0033 'International Tables Vol C Tables 4.2.6.8 and 6.1.1.4'
O O 0.0106 0.0060 'International Tables Vol C Tables 4.2.6.8 and 6.1.1.4'

loop_
_geom_angle_atom_site_label_1
_geom_angle_atom_site_label_2
_geom_angle_atom_site_label_3
_geom_angle
O3 N1 O2 121.69(12)
O3 N1 O1 120.75(12)
O2 N1 O1 117.54(12)
N5 C1 C2 107.21(12)
N5 C1 C11 122.44(13)
C2 C1 C11 130.35(13)
C3 C2 C1 106.25(13)
C3 C2 H2 126.9
C1 C2 H2 126.9
N4 C3 C2 108.47(13)
N4 C3 H3 125.8
C2 C3 H3 125.8
C3 N4 N5 108.99(12)
C3 N4 H4 126.7(14)
N5 N4 H4 124.2(14)
C1 N5 N4 109.08(12)
C1 N5 H5 130.7(11)
N4 N5 H5 120.1(11)
C16 C11 C12 119.51(13)
C16 C11 C1 121.84(12)
C12 C11 C1 118.64(13)
C13 C12 C11 119.86(14)
C13 C12 H12 120.1
C11 C12 H12 120.1
C14 C13 C12 120.54(14)
C14 C13 H13 119.7
C12 C13 H13 119.7
C13 C14 C15 119.73(14)
C13 C14 H14 120.1
C15 C14 H14 120.1
C14 C15 C16 120.40(14)
C14 C15 H15 119.8
C16 C15 H15 119.8
C15 C16 C11 119.95(13)
C15 C16 H16 120.0
C11 C16 H16 120.0

loop_
_geom_bond_atom_site_label_1
_geom_bond_atom_site_label_2
_geom_bond_distance
N1 O3 1.2340(16)
N1 O2 1.2630(16)
N1 O1 1.2683(16)
C1 N5 1.3466(18)
C1 C2 1.399(2)
C1 C11 1.4696(19)
C2 C3 1.380(2)
C2 H2 0.9500
C3 N4 1.334(2)
C3 H3 0.9500
N4 N5 1.3486(16)
N4 H4 0.90(2)
N5 H5 0.91(2)
C11 C16 1.393(2)
C11 C12 1.4010(19)
C12 C13 1.389(2)
C12 H12 0.9500
C13 C14 1.384(2)
C13 H13 0.9500
C14 C15 1.388(2)
C14 H14 0.9500
C15 C16 1.392(2)
C15 H15 0.9500
C16 H16 0.9500

loop_
_geom_hbond_atom_site_label_D
_geom_hbond_atom_site_label_H
_geom_hbond_atom_site_label_A
_geom_hbond_site_symmetry_A
_geom_hbond_distance_DH
_geom_hbond_distance_HA
_geom_hbond_distance_DA
_geom_hbond_angle_DHA
N4 H4 O1 . 0.90(2) 2.40(2) 2.9019(17) 115.0(16)
N4 H4 O1 5_565 0.90(2) 1.83(2) 2.7233(16) 169(2)
N5 H5 O2 . 0.91(2) 1.90(2) 2.8060(17) 177.0(17)
N5 H5 O1 . 0.91(2) 2.297(18) 2.8802(16) 121.7(14)
C16 H16 O2 . 0.95 2.51 3.3643(17) 149

loop_
_geom_torsion_atom_site_label_1
_geom_torsion_atom_site_label_2
_geom_torsion_atom_site_label_3
_geom_torsion_atom_site_label_4
_geom_torsion
N5 C1 C2 C3 0.20(17)
C11 C1 C2 C3 179.80(14)
C1 C2 C3 N4 -0.40(17)
C2 C3 N4 N5 0.46(17)
C2 C1 N5 N4 0.07(16)
C11 C1 N5 N4 -179.57(12)
C3 N4 N5 C1 -0.33(16)
N5 C1 C11 C16 -15.5(2)
C2 C1 C11 C16 164.97(15)
N5 C1 C11 C12 164.17(14)
C2 C1 C11 C12 -15.4(2)
C16 C11 C12 C13 -0.5(2)
C1 C11 C12 C13 179.81(14)
C11 C12 C13 C14 0.4(2)
C12 C13 C14 C15 -0.1(2)
C13 C14 C15 C16 -0.1(2)
C14 C15 C16 C11 -0.1(2)
C12 C11 C16 C15 0.4(2)
C1 C11 C16 C15 -179.96(14)

loop_
_cod_related_entry_id
_cod_related_entry_database
_cod_related_entry_code
1 ChemSpider 21130860
